data_7226035
loop_
_publ_author_name
'Xu, Yuanxiang'
'Xie, Zengqi'
'Zhang, Houyu'
'Shen, Fangzhong'
'Ma, Yuguang'

_publ_section_title
;
 Conformational polymorphism of a twisted conjugated molecule:
 controllable torsional motion for crystal growth selectivity
;
_journal_issue 36
_journal_name_full CrystEngComm
_journal_page_first 6824
_journal_paper_doi 10.1039/C6CE01057A
_journal_volume 18
_journal_year 2016
_chemical_formula_moiety '2(C12 H8 N)'
_chemical_formula_sum 'C24 H16 N2'
_chemical_formula_weight 332.39
_space_group_crystal_system monoclinic
_space_group_IT_number 13
_space_group_name_Hall '-P 2yc'
_space_group_name_H-M_alt 'P 1 2/c 1'
_symmetry_space_group_name_Hall '-P 2yc'
_symmetry_space_group_name_H-M 'P 1 2/c 1'
_atom_sites_solution_hydrogens geom
_audit_creation_date 2016-03-26
_audit_creation_method
;
Olex2 1.2-beta
(compiled 2016.02.19 svn.r3266 for OlexSys, GUI svn.r5155)
;
_audit_update_record
;
2016-04-12 deposited with the CCDC.
2016-07-25 downloaded from the CCDC.
;
_cell_angle_alpha 90
_cell_angle_beta 100.459(17)
_cell_angle_gamma 90
_cell_formula_units_Z 4
_cell_length_a 26.818(6)
_cell_length_b 6.8919(8)
_cell_length_c 9.7465(12)
_cell_measurement_reflns_used 3046
_cell_measurement_temperature 293
_cell_measurement_theta_max 24
_cell_measurement_theta_min 3
_cell_volume 1771.5(5)
_computing_molecular_graphics 'Olex2 (Dolomanov et al., 2009)'
_computing_publication_material 'Olex2 (Dolomanov et al., 2009)'
_computing_structure_refinement 'ShelXL (Sheldrick, 2015)'
_computing_structure_solution 'ShelXT (Sheldrick, 2015)'
_diffrn_ambient_temperature 293
_diffrn_measured_fraction_theta_full 0.999
_diffrn_measured_fraction_theta_max 0.999
_diffrn_measurement_device_type 'Bruker P4'
_diffrn_measurement_method '\w scans'
_diffrn_radiation_type MoK\a
_diffrn_radiation_wavelength 0.71073
_diffrn_reflns_av_R_equivalents 0.0734
_diffrn_reflns_av_unetI/netI 0.0541
_diffrn_reflns_Laue_measured_fraction_full 0.999
_diffrn_reflns_Laue_measured_fraction_max 0.999
_diffrn_reflns_limit_h_max 31
_diffrn_reflns_limit_h_min -31
_diffrn_reflns_limit_k_max 8
_diffrn_reflns_limit_k_min -7
_diffrn_reflns_limit_l_max 11
_diffrn_reflns_limit_l_min -11
_diffrn_reflns_number 12959
_diffrn_reflns_point_group_measured_fraction_full 0.999
_diffrn_reflns_point_group_measured_fraction_max 0.999
_diffrn_reflns_theta_full 24.807
_diffrn_reflns_theta_max 24.807
_diffrn_reflns_theta_min 3.055
_exptl_absorpt_coefficient_mu 0.073
_exptl_absorpt_correction_type none
_exptl_crystal_colour colourless
_exptl_crystal_colour_primary colourless
_exptl_crystal_density_diffrn 1.246
_exptl_crystal_description block
_exptl_crystal_F_000 696
_exptl_crystal_size_max 0.2
_exptl_crystal_size_mid 0.2
_exptl_crystal_size_min 0.2
_refine_diff_density_max 0.476
_refine_diff_density_min -0.181
_refine_diff_density_rms 0.047
_refine_ls_extinction_method none
_refine_ls_goodness_of_fit_ref 1.060
_refine_ls_hydrogen_treatment constr
_refine_ls_matrix_type full
_refine_ls_number_parameters 300
_refine_ls_number_reflns 3034
_refine_ls_number_restraints 36
_refine_ls_restrained_S_all 1.055
_refine_ls_R_factor_all 0.1426
_refine_ls_R_factor_gt 0.0790
_refine_ls_shift/su_max 0.000
_refine_ls_shift/su_mean 0.000
_refine_ls_structure_factor_coef Fsqd
_refine_ls_weighting_details 'w=1/[\s^2^(Fo^2^)+(0.1323P)^2^+0.1124P] where P=(Fo^2^+2Fc^2^)/3'
_refine_ls_weighting_scheme calc
_refine_ls_wR_factor_gt 0.2134
_refine_ls_wR_factor_ref 0.2549
_reflns_Friedel_coverage 0.000
_reflns_number_gt 1627
_reflns_number_total 3034
_reflns_threshold_expression 'I > 2\s(I)'
_cod_data_source_file c6ce01057a2.cif
_cod_data_source_block w1
_cod_depositor_comments 'Adding full bibliography for 7226034--7226035.cif.'
_cod_database_code 7226035
_shelx_space_group_comment
;
The symmetry employed for this shelxl refinement is uniquely defined
by the following loop, which should always be used as a source of
symmetry information in preference to the above space-group names.
They are only intended as comments.
;
_olex2_refinement_description
;
1. Twinned data refinement
 Scales: 0.759(5) 0.241(5)
2. Fixed Uiso
 At 1.2 times of:
  All C(H) groups
3. Restrained distances
 C35A-C36 \\sim C36-C35
 with sigma of 0.02
 C27-C36 \\sim C36-C27A
 with sigma of 0.02
 C33A-C36 \\sim C36-C33
 with sigma of 0.02
 N34A-C36 \\sim C36-N34
 with sigma of 0.02
 N34A-C27A \\sim N34-C27
 with sigma of 0.02
4. Rigid bond restraints
 C1, C2
 with sigma for 1-2 distances of 0.001 and sigma for 1-3 distances of 0.001
5. Uiso/Uaniso restraints and constraints
Uanis(C35A) \\sim Ueq, Uanis(C28A) \\sim Ueq, Uanis(C29A) \\sim Ueq,
Uanis(C30A) \\sim Ueq, Uanis(C28) \\sim Ueq: with sigma of 0.001 and sigma for
terminal atoms of 0.002
6. Others
 Sof(N34A)=Sof(C33A)=Sof(C27A)=Sof(C35A)=Sof(H35A)=Sof(C28A)=Sof(C29A)=
 Sof(H29A)=Sof(C30A)=Sof(H30A)=1-FVAR(1)
 Sof(C27)=Sof(C28)=Sof(C29)=Sof(H29)=Sof(C30)=Sof(H30)=Sof(C33)=Sof(N34)=
 Sof(C35)=Sof(H35)=FVAR(1)
7.a Aromatic/amide H refined with riding coordinates:
 C3(H3), C4(H4), C9(H9), C11(H11), C12(H12), C13(H13), C14(H14), C15(H15),
 C29(H29), C30(H30), C35(H35), C37(H37), C38(H38), C39(H39), C40(H40), C41(H41),
  C35A(H35A), C29A(H29A), C30A(H30A)
;
_shelx_shelxl_version_number 2014/7
_olex2_submission_special_instructions 'No special instructions were received'

loop_
_space_group_symop_operation_xyz
'x, y, z'
'-x, y, -z+1/2'
'-x, -y, -z'
'x, -y, z-1/2'

loop_
_atom_site_label
_atom_site_type_symbol
_atom_site_fract_x
_atom_site_fract_y
_atom_site_fract_z
_atom_site_U_iso_or_equiv
_atom_site_adp_type
_atom_site_occupancy
_atom_site_site_symmetry_order
_atom_site_calc_flag
_atom_site_refinement_flags_posn
_atom_site_refinement_flags_adp
_atom_site_refinement_flags_occupancy
_atom_site_disorder_assembly
_atom_site_disorder_group
C1 C 0.4249(2) 0.1058(8) 0.1652(5) 0.0587(14) Uani 1 1 d . U . . .
C2 C 0.46371(19) 0.0483(8) 0.0799(5) 0.0551(14) Uani 1 1 d . U . . .
C3 C 0.4877(2) 0.1870(7) 0.0124(6) 0.0657(16) Uani 1 1 d . . . . .
H3 H 0.4794 0.3170 0.0205 0.079 Uiso 1 1 calc R . . . .
C4 C 0.5226(2) 0.1397(8) -0.0641(6) 0.0642(16) Uani 1 1 d . . . . .
H4 H 0.5379 0.2375 -0.1077 0.077 Uiso 1 1 calc R . . . .
C7 C 0.4179(3) 0.3106(9) 0.1761(7) 0.085(2) Uani 1 1 d . . . . .
N8 N 0.4116(3) 0.4811(8) 0.1823(8) 0.122(3) Uani 1 1 d . . . . .
C9 C 0.39812(19) -0.0125(7) 0.2267(5) 0.0482(13) Uani 1 1 d . . . . .
H9 H 0.4057 -0.1417 0.2118 0.058 Uiso 1 1 calc R . . . .
C10 C 0.35958(18) 0.0061(6) 0.3124(5) 0.0421(12) Uani 1 1 d . . . . .
C11 C 0.3359(2) -0.1585(8) 0.3484(6) 0.0641(15) Uani 1 1 d . . . . .
H11 H 0.3456 -0.2785 0.3184 0.077 Uiso 1 1 calc R . . . .
C12 C 0.2987(2) -0.1512(10) 0.4264(6) 0.083(2) Uani 1 1 d . . . . .
H12 H 0.2832 -0.2652 0.4477 0.099 Uiso 1 1 calc R . . . .
C13 C 0.2842(2) 0.0198(10) 0.4728(6) 0.0736(19) Uani 1 1 d . . . . .
H13 H 0.2585 0.0241 0.5252 0.088 Uiso 1 1 calc R . . . .
C14 C 0.3074(2) 0.1879(10) 0.4426(6) 0.0768(19) Uani 1 1 d . . . . .
H14 H 0.2981 0.3063 0.4763 0.092 Uiso 1 1 calc R . . . .
C15 C 0.3446(2) 0.1800(8) 0.3619(6) 0.0649(16) Uani 1 1 d . . . . .
H15 H 0.3599 0.2944 0.3405 0.078 Uiso 1 1 calc R . . . .
C27 C 0.92494(19) 0.6012(7) 0.7592(5) 0.0335(15) Uani 0.788(10) 1 d D . P A 1
C28 C 0.9632(3) 0.5475(17) 0.8821(6) 0.0352(17) Uani 0.788(10) 1 d . U P A 1
C29 C 0.9782(3) 0.3566(15) 0.9096(11) 0.0443(19) Uani 0.788(10) 1 d . . P A 1
H29 H 0.9638 0.2583 0.8498 0.053 Uiso 0.788(10) 1 calc R . P A 1
C30 C 1.0140(3) 0.3119(10) 1.0246(11) 0.0445(17) Uani 0.788(10) 1 d . . P A 1
H30 H 1.0234 0.1829 1.0408 0.053 Uiso 0.788(10) 1 calc R . P A 1
C33 C 0.9162(2) 0.8049(9) 0.7361(7) 0.058(2) Uani 0.788(10) 1 d D . P A 1
N34 N 0.9104(11) 0.9644(19) 0.723(2) 0.113(5) Uani 0.788(10) 1 d D . P A 1
C35 C 0.8986(3) 0.4698(15) 0.6716(8) 0.043(2) Uani 0.788(10) 1 d D . P A 1
H35 H 0.9069 0.3414 0.6944 0.052 Uiso 0.788(10) 1 calc R . P A 1
C36 C 0.85898(19) 0.4936(6) 0.5462(5) 0.0460(12) Uani 1 1 d D . . . .
C37 C 0.8370(2) 0.3247(8) 0.4881(5) 0.0668(16) Uani 1 1 d . . . . .
H37 H 0.8475 0.2063 0.5292 0.080 Uiso 1 1 calc R . . . .
C38 C 0.7998(2) 0.3282(9) 0.3707(6) 0.0753(18) Uani 1 1 d . . . . .
H38 H 0.7852 0.2129 0.3335 0.090 Uiso 1 1 calc R . . . .
C39 C 0.7844(2) 0.4995(11) 0.3091(6) 0.0727(18) Uani 1 1 d . . . . .
H39 H 0.7593 0.5013 0.2296 0.087 Uiso 1 1 calc R . . . .
C40 C 0.8054(2) 0.6686(10) 0.3626(6) 0.080(2) Uani 1 1 d . . . . .
H40 H 0.7946 0.7852 0.3192 0.096 Uiso 1 1 calc R . . . .
C41 C 0.8429(2) 0.6695(8) 0.4815(5) 0.0659(16) Uani 1 1 d . . . . .
H41 H 0.8572 0.7859 0.5176 0.079 Uiso 1 1 calc R . . . .
N34A N 0.912(4) 0.032(3) 0.731(9) 0.111(19) Uani 0.212(10) 1 d D . P A 2
C33A C 0.9158(8) 0.193(3) 0.744(2) 0.048(7) Uani 0.212(10) 1 d D . P A 2
C27A C 0.9246(6) 0.397(2) 0.7605(15) 0.027(5) Uani 0.212(10) 1 d D . P A 2
C35A C 0.8975(13) 0.525(5) 0.672(3) 0.034(10) Uani 0.212(10) 1 d D U P A 2
H35A H 0.9043 0.6551 0.6948 0.041 Uiso 0.212(10) 1 calc R . P A 2
C28A C 0.9631(9) 0.451(7) 0.886(2) 0.027(6) Uani 0.212(10) 1 d . U P A 2
C29A C 0.9800(11) 0.644(5) 0.905(3) 0.037(7) Uani 0.212(10) 1 d . U P A 2
H29A H 0.9689 0.7409 0.8401 0.045 Uiso 0.212(10) 1 calc R . P A 2
C30A C 1.0155(18) 0.681(5) 1.031(5) 0.043(9) Uani 0.212(10) 1 d . U P A 2
H30A H 1.0236 0.8099 1.0540 0.052 Uiso 0.212(10) 1 calc R . P A 2

loop_
_atom_site_aniso_label
_atom_site_aniso_U_11
_atom_site_aniso_U_22
_atom_site_aniso_U_33
_atom_site_aniso_U_23
_atom_site_aniso_U_13
_atom_site_aniso_U_12
C1 0.059(3) 0.058(3) 0.061(3) -0.005(3) 0.018(2) 0.002(3)
C2 0.045(3) 0.076(4) 0.043(3) -0.003(3) 0.0028(19) 0.006(3)
C3 0.074(4) 0.040(3) 0.082(4) -0.008(3) 0.010(3) 0.003(3)
C4 0.061(4) 0.061(4) 0.069(4) 0.026(3) 0.009(3) -0.021(3)
C7 0.097(5) 0.068(4) 0.106(5) -0.006(4) 0.061(4) 0.001(4)
N8 0.158(7) 0.057(3) 0.185(8) 0.007(4) 0.122(6) 0.006(3)
C9 0.045(3) 0.053(3) 0.047(3) 0.003(2) 0.008(2) -0.006(2)
C10 0.038(3) 0.049(3) 0.041(3) -0.001(2) 0.011(2) 0.003(2)
C11 0.071(4) 0.066(3) 0.064(3) -0.016(3) 0.037(3) -0.019(3)
C12 0.080(4) 0.100(5) 0.079(4) -0.031(4) 0.043(4) -0.042(4)
C13 0.047(4) 0.119(6) 0.059(4) -0.003(4) 0.021(3) 0.003(3)
C14 0.082(5) 0.089(4) 0.070(4) 0.023(3) 0.041(3) 0.040(4)
C15 0.074(4) 0.058(3) 0.073(4) 0.018(3) 0.042(3) 0.014(3)
C27 0.034(3) 0.028(3) 0.037(3) 0.000(2) 0.002(2) 0.002(2)
C28 0.0353(19) 0.0344(19) 0.0358(18) 0.0011(10) 0.0062(10) -0.0014(10)
C29 0.051(5) 0.032(4) 0.046(5) -0.012(4) -0.002(4) -0.004(4)
C30 0.058(5) 0.033(3) 0.041(5) 0.008(3) 0.004(4) 0.011(3)
C33 0.068(5) 0.043(4) 0.051(4) 0.003(3) -0.026(3) 0.002(3)
N34 0.162(11) 0.038(7) 0.105(9) 0.007(8) -0.070(7) 0.001(10)
C35 0.042(4) 0.040(5) 0.044(4) 0.005(4) -0.003(3) 0.007(4)
C36 0.044(3) 0.054(3) 0.040(3) -0.003(2) 0.007(2) 0.000(2)
C37 0.076(4) 0.064(3) 0.054(3) 0.006(3) -0.005(3) -0.020(3)
C38 0.082(4) 0.083(4) 0.053(3) 0.006(3) -0.010(3) -0.035(3)
C39 0.050(4) 0.113(5) 0.050(3) 0.000(3) -0.003(3) 0.001(3)
C40 0.090(4) 0.089(4) 0.052(3) -0.007(3) -0.014(3) 0.040(4)
C41 0.084(4) 0.056(3) 0.050(3) -0.008(3) -0.007(3) 0.022(3)
N34A 0.15(3) 0.04(3) 0.11(3) -0.02(3) -0.08(2) -0.01(4)
C33A 0.056(15) 0.033(13) 0.050(13) 0.004(11) 0.002(11) -0.008(10)
C27A 0.034(11) 0.025(10) 0.023(9) 0.001(8) 0.007(8) -0.003(8)
C35A 0.035(10) 0.034(10) 0.034(10) -0.0001(10) 0.006(2) 0.0000(10)
C28A 0.027(6) 0.027(6) 0.027(6) -0.0002(10) 0.0045(15) 0.0004(10)
C29A 0.037(7) 0.037(7) 0.037(7) -0.0002(10) 0.0065(16) 0.0000(10)
C30A 0.043(9) 0.043(9) 0.043(9) -0.0001(10) 0.0078(19) 0.0001(10)

loop_
_atom_type_symbol
_atom_type_description
_atom_type_scat_dispersion_real
_atom_type_scat_dispersion_imag
_atom_type_scat_source
C C 0.0033 0.0016 'International Tables Vol C Tables 4.2.6.8 and 6.1.1.4'
H H 0.0000 0.0000 'International Tables Vol C Tables 4.2.6.8 and 6.1.1.4'
N N 0.0061 0.0033 'International Tables Vol C Tables 4.2.6.8 and 6.1.1.4'

loop_
_geom_angle_atom_site_label_1
_geom_angle_atom_site_label_2
_geom_angle_atom_site_label_3
_geom_angle
_geom_angle_site_symmetry_1
_geom_angle_site_symmetry_3
C7 C1 C2 114.5(5) . .
C9 C1 C2 125.9(5) . .
C9 C1 C7 119.6(5) . .
C3 C2 C1 120.7(5) . .
C4 C2 C1 122.8(5) 3_655 .
C4 C2 C3 116.5(5) 3_655 .
C2 C3 H3 119.0 . .
C4 C3 C2 122.0(5) . .
C4 C3 H3 119.0 . .
C2 C4 H4 119.2 3_655 .
C3 C4 C2 121.6(5) . 3_655
C3 C4 H4 119.2 . .
N8 C7 C1 178.6(9) . .
C1 C9 H9 111.9 . .
C1 C9 C10 136.2(5) . .
C10 C9 H9 111.9 . .
C11 C10 C9 119.0(4) . .
C11 C10 C15 116.7(5) . .
C15 C10 C9 124.3(4) . .
C10 C11 H11 118.9 . .
C12 C11 C10 122.1(5) . .
C12 C11 H11 118.9 . .
C11 C12 H12 119.8 . .
C13 C12 C11 120.4(6) . .
C13 C12 H12 119.8 . .
C12 C13 H13 120.0 . .
C12 C13 C14 119.9(6) . .
C14 C13 H13 120.0 . .
C13 C14 H14 120.3 . .
C13 C14 C15 119.5(6) . .
C15 C14 H14 120.3 . .
C10 C15 H15 119.3 . .
C14 C15 C10 121.4(5) . .
C14 C15 H15 119.3 . .
C33 C27 C28 116.3(6) . .
C35 C27 C28 123.4(7) . .
C35 C27 C33 120.3(6) . .
C29 C28 C27 122.0(10) . .
C29 C28 C30 117.1(5) . 3_767
C30 C28 C27 120.9(10) 3_767 .
C28 C29 H29 119.8 . .
C30 C29 C28 120.4(6) . .
C30 C29 H29 119.8 . .
C28 C30 H30 118.8 3_767 .
C29 C30 C28 122.5(5) . 3_767
C29 C30 H30 118.8 . .
N34 C33 C27 177.4(8) . .
C27 C35 H35 114.2 . .
C27 C35 C36 131.6(8) . .
C36 C35 H35 114.2 . .
C37 C36 C35 115.9(6) . .
C37 C36 C41 118.2(5) . .
C37 C36 C35A 130.7(15) . .
C41 C36 C35 125.9(6) . .
C41 C36 C35A 111.1(14) . .
C36 C37 H37 119.4 . .
C38 C37 C36 121.2(5) . .
C38 C37 H37 119.4 . .
C37 C38 H38 120.0 . .
C39 C38 C37 120.1(5) . .
C39 C38 H38 120.0 . .
C38 C39 H39 119.8 . .
C38 C39 C40 120.4(5) . .
C40 C39 H39 119.8 . .
C39 C40 H40 119.6 . .
C39 C40 C41 120.8(6) . .
C41 C40 H40 119.6 . .
C36 C41 H41 120.4 . .
C40 C41 C36 119.3(5) . .
C40 C41 H41 120.4 . .
N34A C33A C27A 175(6) . .
C33A C27A C28A 114(2) . .
C35A C27A C33A 120.8(17) . .
C35A C27A C28A 125(2) . .
C36 C35A H35A 114.7 . .
C27A C35A C36 131(3) . .
C27A C35A H35A 114.7 . .
C29A C28A C27A 120(4) . .
C30A C28A C27A 120(4) 3_767 .
C30A C28A C29A 119(2) 3_767 .
C28A C29A H29A 122.3 . .
C28A C29A C30A 115(2) . .
C30A C29A H29A 122.3 . .
C28A C30A C29A 124(3) 3_767 .
C28A C30A H30A 117.8 3_767 .
C29A C30A H30A 117.8 . .

loop_
_geom_bond_atom_site_label_1
_geom_bond_atom_site_label_2
_geom_bond_distance
_geom_bond_site_symmetry_2
C1 C2 1.499(7) .
C1 C7 1.431(8) .
C1 C9 1.302(7) .
C2 C3 1.384(7) .
C2 C4 1.363(7) 3_655
C3 H3 0.9300 .
C3 C4 1.339(8) .
C4 C2 1.363(7) 3_655
C4 H4 0.9300 .
C7 N8 1.190(7) .
C9 H9 0.9300 .
C9 C10 1.447(7) .
C10 C11 1.376(6) .
C10 C15 1.380(6) .
C11 H11 0.9300 .
C11 C12 1.361(8) .
C12 H12 0.9300 .
C12 C13 1.345(8) .
C13 H13 0.9300 .
C13 C14 1.372(8) .
C14 H14 0.9300 .
C14 C15 1.378(7) .
C15 H15 0.9300 .
C27 C28 1.475(8) .
C27 C33 1.434(8) .
C27 C35 1.353(9) .
C28 C29 1.388(9) .
C28 C30 1.393(10) 3_767
C29 H29 0.9300 .
C29 C30 1.372(11) .
C30 C28 1.393(10) 3_767
C30 H30 0.9300 .
C33 N34 1.114(14) .
C35 H35 0.9300 .
C35 C36 1.475(8) .
C36 C37 1.379(6) .
C36 C41 1.398(6) .
C36 C35A 1.471(18) .
C37 H37 0.9300 .
C37 C38 1.375(7) .
C38 H38 0.9300 .
C38 C39 1.354(8) .
C39 H39 0.9300 .
C39 C40 1.357(8) .
C40 H40 0.9300 .
C40 C41 1.390(7) .
C41 H41 0.9300 .
N34A C33A 1.12(3) .
C33A C27A 1.43(3) .
C27A C35A 1.35(3) .
C27A C28A 1.49(3) .
C35A H35A 0.9300 .
C28A C29A 1.41(3) .
C28A C30A 1.28(4) 3_767
C29A H29A 0.9300 .
C29A C30A 1.44(4) .
C30A C28A 1.28(4) 3_767
C30A H30A 0.9300 .

loop_
_geom_torsion_atom_site_label_1
_geom_torsion_atom_site_label_2
_geom_torsion_atom_site_label_3
_geom_torsion_atom_site_label_4
_geom_torsion
_geom_torsion_site_symmetry_1
_geom_torsion_site_symmetry_4
C1 C2 C3 C4 179.8(5) . .
C1 C9 C10 C11 173.7(6) . .
C1 C9 C10 C15 -6.4(9) . .
C2 C1 C9 C10 179.9(5) . .
C2 C3 C4 C2 0.1(9) . 3_655
C4 C2 C3 C4 -0.1(9) 3_655 .
C7 C1 C2 C3 -3.5(7) . .
C7 C1 C2 C4 176.4(5) . 3_655
C7 C1 C9 C10 -0.5(10) . .
C9 C1 C2 C3 176.1(5) . .
C9 C1 C2 C4 -4.0(8) . 3_655
C9 C10 C11 C12 -178.7(5) . .
C9 C10 C15 C14 179.7(5) . .
C10 C11 C12 C13 -0.8(10) . .
C11 C10 C15 C14 -0.4(8) . .
C11 C12 C13 C14 -0.7(10) . .
C12 C13 C14 C15 1.6(10) . .
C13 C14 C15 C10 -1.0(9) . .
C15 C10 C11 C12 1.4(8) . .
C27 C28 C29 C30 179.7(7) . .
C27 C35 C36 C37 -174.6(9) . .
C27 C35 C36 C41 6.6(15) . .
C28 C27 C35 C36 179.1(8) . .
C28 C29 C30 C28 0.0(12) . 3_767
C30 C28 C29 C30 0.0(11) 3_767 .
C33 C27 C28 C29 -174.6(6) . .
C33 C27 C28 C30 5.0(9) . 3_767
C33 C27 C35 C36 -0.3(14) . .
C35 C27 C28 C29 5.9(10) . .
C35 C27 C28 C30 -174.5(8) . 3_767
C35 C36 C37 C38 -179.7(7) . .
C35 C36 C41 C40 179.3(7) . .
C36 C37 C38 C39 0.6(10) . .
C37 C36 C41 C40 0.5(8) . .
C37 C36 C35A C27A 5(5) . .
C37 C38 C39 C40 -0.1(10) . .
C38 C39 C40 C41 -0.2(10) . .
C39 C40 C41 C36 0.0(9) . .
C41 C36 C37 C38 -0.8(9) . .
C41 C36 C35A C27A -176(3) . .
C33A C27A C35A C36 -4(5) . .
C33A C27A C28A C29A 172(2) . .
C33A C27A C28A C30A -1(3) . 3_767
C27A C28A C29A C30A 178(2) . .
C35A C36 C37 C38 178(2) . .
C35A C36 C41 C40 -178.2(19) . .
C35A C27A C28A C29A -12(4) . .
C35A C27A C28A C30A 175(3) . 3_767
C28A C27A C35A C36 180(3) . .
C28A C29A C30A C28A 9(4) . 3_767
C30A C28A C29A C30A -9(4) 3_767 .

loop_
_twin_individual_id
_twin_individual_mass_fraction_refined
1 0.759(5)
2 0.241(5)
